data_7203888
loop_
_publ_author_name
'Blackburn, G. Michael'
'Beadham, Ian G.'
'Adams, Harry'
'Hutchinson, Alistair P.'
'Nicklin, Stephen'

_publ_section_title
;
 Synthesis of haptens and their protein conjugates for immunological
 determination of nitrate esters and nitramines
;
_journal_issue 2
_journal_name_full 'Journal of the Chemical Society, Perkin Transactions 1'
_journal_page_first 225
_journal_paper_doi 10.1039/a906884h
_journal_year 2000
_chemical_formula_sum 'C7 H11 N5 O8'
_chemical_formula_weight 293.21
_chemical_name_systematic
; 
 ? 
;
_space_group_IT_number 61
_symmetry_cell_setting orthorhombic
_symmetry_space_group_name_Hall '-P 2ac 2ab'
_symmetry_space_group_name_H-M 'P b c a'
_atom_sites_solution_hydrogens geom
_atom_sites_solution_primary direct
_atom_sites_solution_secondary difmap
_audit_creation_method SHELXL-97
_cell_angle_alpha 90.00
_cell_angle_beta 90.00
_cell_angle_gamma 90.00
_cell_formula_units_Z 8
_cell_length_a 12.331(2)
_cell_length_b 13.205(5)
_cell_length_c 14.693(4)
_cell_measurement_reflns_used 36
_cell_measurement_temperature 293(2)
_cell_measurement_theta_max 42.0
_cell_measurement_theta_min 3.5
_cell_volume 2392.5(12)
_computing_structure_refinement 'SHELXL-97 (Sheldrick, 1997)'
_computing_structure_solution 'SHELXS-97 (Sheldrick, 1990)'
_diffrn_ambient_temperature 293(2)
_diffrn_measured_fraction_theta_full 0.986
_diffrn_measured_fraction_theta_max 0.986
_diffrn_radiation_monochromator graphite
_diffrn_radiation_source 'fine-focus sealed tube'
_diffrn_radiation_type MoK\a
_diffrn_radiation_wavelength 0.71073
_diffrn_reflns_av_R_equivalents 0.0357
_diffrn_reflns_av_sigmaI/netI 0.0370
_diffrn_reflns_limit_h_max 13
_diffrn_reflns_limit_h_min -1
_diffrn_reflns_limit_k_max 14
_diffrn_reflns_limit_k_min -1
_diffrn_reflns_limit_l_max 15
_diffrn_reflns_limit_l_min -1
_diffrn_reflns_number 2027
_diffrn_reflns_theta_full 22.49
_diffrn_reflns_theta_max 22.49
_diffrn_reflns_theta_min 2.65
_exptl_absorpt_coefficient_mu 0.149
_exptl_crystal_colour colourless
_exptl_crystal_density_diffrn 1.628
_exptl_crystal_density_method 'not measured'
_exptl_crystal_description block
_exptl_crystal_F_000 1216
_exptl_crystal_size_max 0.50
_exptl_crystal_size_mid 0.45
_exptl_crystal_size_min 0.18
_refine_diff_density_max 0.609
_refine_diff_density_min -0.525
_refine_diff_density_rms 0.122
_refine_ls_extinction_method none
_refine_ls_goodness_of_fit_ref 1.579
_refine_ls_hydrogen_treatment mixed
_refine_ls_matrix_type full
_refine_ls_number_parameters 181
_refine_ls_number_reflns 1541
_refine_ls_number_restraints 0
_refine_ls_restrained_S_all 1.579
_refine_ls_R_factor_all 0.0934
_refine_ls_R_factor_gt 0.0619
_refine_ls_shift/su_max 0.000
_refine_ls_shift/su_mean 0.000
_refine_ls_structure_factor_coef Fsqd
_refine_ls_weighting_details 'calc w=1/[\s^2^(Fo^2^)+(0.0665P)^2^+4.3310P] where P=(Fo^2^+2Fc^2^)/3'
_refine_ls_weighting_scheme calc
_refine_ls_wR_factor_gt 0.1604
_refine_ls_wR_factor_ref 0.2401
_reflns_number_gt 1189
_reflns_number_total 1541
_reflns_threshold_expression >2sigma(I)
_cod_data_source_file a906884h.txt
_cod_data_source_block 5-(2-Carboxyethyl)-1,3,5-trinitrohehxahydropyrimidine
_cod_depositor_comments
;
The following automatic conversions were performed:
'_symmetry_cell_setting' value 'Orthorhombic' changed to 'orthorhombic'
according to '/home/saulius/struct/CIF-dictionaries/cif_core.dic'
dictionary named 'cif_core.dic' version 2.4.1 from 2010-06-29.

Automatic conversion script
Id: cif_fix_enum 1527 2010-12-29 10:47:43Z saulius 
;
_cod_original_sg_symbol_H-M Pbca
_cod_database_code 7203888

loop_
_symmetry_equiv_pos_as_xyz
'x, y, z'
'-x+1/2, -y, z+1/2'
'-x, y+1/2, -z+1/2'
'x+1/2, -y+1/2, -z'
'-x, -y, -z'
'x-1/2, y, -z-1/2'
'x, -y-1/2, z-1/2'
'-x-1/2, y-1/2, z'

loop_
_atom_site_label
_atom_site_type_symbol
_atom_site_fract_x
_atom_site_fract_y
_atom_site_fract_z
_atom_site_U_iso_or_equiv
_atom_site_adp_type
_atom_site_occupancy
_atom_site_symmetry_multiplicity
_atom_site_calc_flag
_atom_site_refinement_flags
_atom_site_disorder_assembly
_atom_site_disorder_group
N1 N 0.2553(5) 0.2184(4) 0.4339(3) 0.0517(15) Uani 1 1 d . . .
N2 N 0.1911(5) 0.3707(4) 0.4958(3) 0.0482(14) Uani 1 1 d . . .
N3 N 0.3669(6) 0.2080(4) 0.4335(4) 0.0558(15) Uani 1 1 d . . .
N4 N 0.2853(5) 0.4004(5) 0.3084(4) 0.0534(15) Uani 1 1 d . . .
N5 N 0.1711(5) 0.4283(5) 0.5720(4) 0.0610(17) Uani 1 1 d . . .
O1 O 0.3114(6) 0.4768(5) 0.3481(4) 0.095(2) Uani 1 1 d . . .
O2 O 0.3407(5) 0.3616(5) 0.2482(5) 0.097(2) Uani 1 1 d . . .
O3 O 0.4146(4) 0.2256(4) 0.5049(4) 0.0711(15) Uani 1 1 d . . .
O4 O 0.4088(5) 0.1769(4) 0.3646(4) 0.0818(17) Uani 1 1 d . . .
O5 O 0.1362(7) 0.5137(5) 0.5598(4) 0.107(3) Uani 1 1 d . . .
O6 O 0.1949(5) 0.3912(4) 0.6456(3) 0.0775(18) Uani 1 1 d . . .
O7 O 0.0366(4) 0.4131(3) 0.0720(3) 0.0608(15) Uani 1 1 d . . .
O8 O 0.0307(4) 0.5786(3) 0.1006(3) 0.0556(13) Uani 1 1 d . . .
H8A H 0.0085 0.5804 0.0459 0.080 Uiso 1 1 d R . .
C1 C 0.1775(5) 0.3487(4) 0.3304(4) 0.0353(14) Uani 1 1 d . . .
C2 C 0.2024(6) 0.2358(4) 0.3467(4) 0.0485(17) Uani 1 1 d . . .
H2A H 0.1349 0.1997 0.3467 0.080 Uiso 1 1 d R . .
H2B H 0.2464 0.2097 0.2981 0.080 Uiso 1 1 d R . .
C3 C 0.2069(6) 0.2622(5) 0.5126(4) 0.0513(17) Uani 1 1 d . . .
H3A H 0.2499 0.2505 0.5661 0.080 Uiso 1 1 d R . .
H3B H 0.1373 0.2309 0.5214 0.080 Uiso 1 1 d R . .
C4 C 0.1292(5) 0.3984(4) 0.4132(4) 0.0411(15) Uani 1 1 d . . .
H4A H 0.1291 0.4707 0.4056 0.080 Uiso 1 1 d R . .
H4B H 0.0554 0.3761 0.4193 0.080 Uiso 1 1 d R . .
C5 C 0.1091(5) 0.3620(4) 0.2463(4) 0.0447(16) Uani 1 1 d . . .
H5A H 0.0401 0.3316 0.2591 0.080 Uiso 1 1 d R . .
H5B H 0.1404 0.3271 0.1954 0.080 Uiso 1 1 d R . .
C6 C 0.0834(5) 0.4721(4) 0.2211(4) 0.0443(15) Uani 1 1 d . . .
H6A H 0.1498 0.5089 0.2296 0.080 Uiso 1 1 d R . .
H6B H 0.0294 0.5014 0.2602 0.080 Uiso 1 1 d R . .
C7 C 0.0487(5) 0.4836(4) 0.1247(4) 0.0455(16) Uani 1 1 d . . .

loop_
_atom_site_aniso_label
_atom_site_aniso_U_11
_atom_site_aniso_U_22
_atom_site_aniso_U_33
_atom_site_aniso_U_23
_atom_site_aniso_U_13
_atom_site_aniso_U_12
N1 0.070(4) 0.041(3) 0.044(3) 0.005(2) -0.016(3) 0.012(3)
N2 0.080(4) 0.040(3) 0.025(3) 0.003(2) -0.005(2) 0.009(3)
N3 0.075(5) 0.031(3) 0.061(4) 0.005(3) -0.013(4) 0.008(3)
N4 0.051(4) 0.061(4) 0.049(3) 0.025(3) -0.013(3) -0.003(3)
N5 0.085(5) 0.067(4) 0.032(3) -0.004(3) -0.005(3) 0.005(3)
O1 0.118(5) 0.084(4) 0.084(4) 0.013(3) -0.022(4) -0.058(4)
O2 0.089(4) 0.105(4) 0.097(4) 0.030(4) 0.046(4) 0.023(4)
O3 0.073(3) 0.065(3) 0.075(4) 0.009(3) -0.029(3) -0.006(3)
O4 0.087(4) 0.075(4) 0.084(4) -0.011(3) 0.010(3) 0.031(3)
O5 0.193(7) 0.073(4) 0.055(3) -0.016(3) -0.012(4) 0.051(4)
O6 0.116(5) 0.087(4) 0.030(3) -0.001(2) -0.010(3) 0.006(3)
O7 0.103(4) 0.048(3) 0.031(2) -0.002(2) -0.017(2) 0.025(3)
O8 0.088(4) 0.041(2) 0.038(2) 0.0077(19) -0.021(2) 0.003(2)
C1 0.044(4) 0.032(3) 0.030(3) 0.003(2) -0.004(3) -0.007(3)
C2 0.069(5) 0.035(3) 0.040(4) 0.000(3) -0.011(3) 0.006(3)
C3 0.066(4) 0.050(4) 0.037(4) 0.013(3) -0.005(3) 0.002(3)
C4 0.046(4) 0.043(3) 0.034(3) 0.005(3) -0.001(3) 0.005(3)
C5 0.060(4) 0.039(3) 0.035(3) 0.002(3) -0.014(3) 0.004(3)
C6 0.059(4) 0.041(3) 0.033(3) 0.005(3) -0.013(3) 0.001(3)
C7 0.063(4) 0.039(3) 0.035(3) 0.006(3) -0.004(3) 0.005(3)

loop_
_atom_type_symbol
_atom_type_description
_atom_type_scat_dispersion_real
_atom_type_scat_dispersion_imag
_atom_type_scat_source
C C 0.0033 0.0016 'International Tables Vol C Tables 4.2.6.8 and 6.1.1.4'
H H 0.0000 0.0000 'International Tables Vol C Tables 4.2.6.8 and 6.1.1.4'
N N 0.0061 0.0033 'International Tables Vol C Tables 4.2.6.8 and 6.1.1.4'
O O 0.0106 0.0060 'International Tables Vol C Tables 4.2.6.8 and 6.1.1.4'

loop_
_geom_angle_atom_site_label_1
_geom_angle_atom_site_label_2
_geom_angle_atom_site_label_3
_geom_angle
_geom_angle_site_symmetry_1
_geom_angle_site_symmetry_3
_geom_angle_publ_flag
N3 N1 C3 117.4(5) . . ?
N3 N1 C2 117.2(6) . . ?
C3 N1 C2 117.6(5) . . ?
N5 N2 C3 115.3(5) . . ?
N5 N2 C4 116.0(5) . . ?
C3 N2 C4 116.6(5) . . ?
O4 N3 O3 125.2(7) . . ?
O4 N3 N1 117.6(6) . . ?
O3 N3 N1 117.1(6) . . ?
O1 N4 O2 123.1(7) . . ?
O1 N4 C1 120.1(6) . . ?
O2 N4 C1 116.7(6) . . ?
O5 N5 O6 125.7(6) . . ?
O5 N5 N2 117.0(5) . . ?
O6 N5 N2 117.1(6) . . ?
C4 C1 C5 113.0(5) . . ?
C4 C1 N4 108.7(5) . . ?
C5 C1 N4 105.1(4) . . ?
C4 C1 C2 112.1(5) . . ?
C5 C1 C2 110.6(5) . . ?
N4 C1 C2 107.0(5) . . ?
N1 C2 C1 112.2(5) . . ?
N1 C3 N2 108.4(5) . . ?
N2 C4 C1 110.5(5) . . ?
C1 C5 C6 115.1(5) . . ?
C7 C6 C5 112.7(5) . . ?
O7 C7 O8 122.3(5) . . ?
O7 C7 C6 124.2(5) . . ?
O8 C7 C6 113.6(5) . . ?

loop_
_geom_bond_atom_site_label_1
_geom_bond_atom_site_label_2
_geom_bond_distance
_geom_bond_site_symmetry_2
_geom_bond_publ_flag
N1 N3 1.382(9) . ?
N1 C3 1.425(8) . ?
N1 C2 1.456(8) . ?
N2 N5 1.375(7) . ?
N2 C3 1.467(8) . ?
N2 C4 1.480(7) . ?
N3 O4 1.209(7) . ?
N3 O3 1.226(7) . ?
N4 O1 1.209(8) . ?
N4 O2 1.230(8) . ?
N4 C1 1.528(8) . ?
N5 O5 1.221(8) . ?
N5 O6 1.223(7) . ?
O7 C7 1.220(7) . ?
O8 C7 1.321(7) . ?
C1 C4 1.506(8) . ?
C1 C5 1.507(8) . ?
C1 C2 1.541(8) . ?
C5 C6 1.533(8) . ?
C6 C7 1.488(8) . ?

loop_
_geom_torsion_atom_site_label_1
_geom_torsion_atom_site_label_2
_geom_torsion_atom_site_label_3
_geom_torsion_atom_site_label_4
_geom_torsion
_geom_torsion_site_symmetry_1
_geom_torsion_site_symmetry_2
_geom_torsion_site_symmetry_3
_geom_torsion_site_symmetry_4
_geom_torsion_publ_flag
C3 N1 N3 O4 -175.4(5) . . . . ?
C2 N1 N3 O4 -26.8(8) . . . . ?
C3 N1 N3 O3 8.8(7) . . . . ?
C2 N1 N3 O3 157.4(5) . . . . ?
C3 N2 N5 O5 -165.6(7) . . . . ?
C4 N2 N5 O5 -24.2(10) . . . . ?
C3 N2 N5 O6 17.9(9) . . . . ?
C4 N2 N5 O6 159.3(6) . . . . ?
O1 N4 C1 C4 -8.9(7) . . . . ?
O2 N4 C1 C4 172.5(5) . . . . ?
O1 N4 C1 C5 112.3(6) . . . . ?
O2 N4 C1 C5 -66.3(6) . . . . ?
O1 N4 C1 C2 -130.1(6) . . . . ?
O2 N4 C1 C2 51.3(6) . . . . ?
N3 N1 C2 C1 -98.4(6) . . . . ?
C3 N1 C2 C1 50.1(8) . . . . ?
C4 C1 C2 N1 -45.0(8) . . . . ?
C5 C1 C2 N1 -172.0(6) . . . . ?
N4 C1 C2 N1 74.1(7) . . . . ?
N3 N1 C3 N2 95.6(6) . . . . ?
C2 N1 C3 N2 -52.9(8) . . . . ?
N5 N2 C3 N1 -164.2(5) . . . . ?
C4 N2 C3 N1 54.7(8) . . . . ?
N5 N2 C4 C1 165.8(5) . . . . ?
C3 N2 C4 C1 -53.4(7) . . . . ?
C5 C1 C4 N2 171.9(5) . . . . ?
N4 C1 C4 N2 -71.9(6) . . . . ?
C2 C1 C4 N2 46.2(7) . . . . ?
C4 C1 C5 C6 56.0(7) . . . . ?
N4 C1 C5 C6 -62.4(7) . . . . ?
C2 C1 C5 C6 -177.5(5) . . . . ?
C1 C5 C6 C7 161.1(6) . . . . ?
C5 C6 C7 O7 3.4(10) . . . . ?
C5 C6 C7 O8 -177.2(6) . . . . ?

loop_
_cod_related_entry_id
_cod_related_entry_database
_cod_related_entry_code
1 ChemSpider 8978932
